data_4129997
loop_
_publ_author_name
'Metters, Owen J.'
'Forrest, Sebastian J. K.'
'Sparkes, Hazel A.'
'Manners, Ian'
'Wass, Duncan F.'

_publ_section_title
;
 Small Molecule Activation by Intermolecular Zr(IV)-Phosphine Frustrated
 Lewis Pairs.
;
_journal_issue 6
_journal_name_full 'Journal of the American Chemical Society'
_journal_page_first 1994
_journal_page_last 2003
_journal_paper_doi 10.1021/jacs.5b12536
_journal_volume 138
_journal_year 2016
_chemical_formula_moiety 'C55 H62 O P Zr, B C24 F20'
_chemical_formula_sum 'C79 H62 B F20 O P Zr'
_chemical_formula_weight 1540.28
_space_group_crystal_system triclinic
_space_group_IT_number 2
_space_group_name_Hall '-P 1'
_space_group_name_H-M_alt 'P -1'
_atom_sites_solution_hydrogens geom
_atom_sites_solution_primary iterative
_audit_creation_date 2015-04-14
_audit_creation_method
;
Olex2 1.2
(compiled 2015.01.26 svn.r3150 for OlexSys, GUI svn.r4998)
;
_cell_angle_alpha 73.594(2)
_cell_angle_beta 74.388(2)
_cell_angle_gamma 82.392(2)
_cell_formula_units_Z 2
_cell_length_a 12.6964(4)
_cell_length_b 15.2765(5)
_cell_length_c 19.2500(6)
_cell_measurement_reflns_used 7766
_cell_measurement_temperature 100(2)
_cell_measurement_theta_max 25.09
_cell_measurement_theta_min 2.24
_cell_volume 3443.1(2)
_computing_cell_refinement 'SAINT v8.34A (Bruker, 2013)'
_computing_data_reduction 'SAINT v8.34A (Bruker, 2013)'
_computing_molecular_graphics 'Olex2 (Dolomanov et al., 2009)'
_computing_publication_material 'Olex2 (Dolomanov et al., 2009)'
_computing_structure_refinement 'ShelXL (Sheldrick, 2008)'
_computing_structure_solution
;
Superflip (Palatinus & Chapuis, 2007;Palatinus & van der Lee, 2008;
Palatinus et al., 2012)
;
_diffrn_ambient_temperature 100(2)
_diffrn_detector 'Bruker area detector'
_diffrn_detector_type 'CCD area detector'
_diffrn_measured_fraction_theta_full 1.000
_diffrn_measured_fraction_theta_max 0.999
_diffrn_measurement_device 'Bruker Apex II kappa CCDC area detector'
_diffrn_measurement_device_type 'Bruker Apex II kappa CCDC area detector'
_diffrn_measurement_method '\f and \w scans'
_diffrn_radiation_monochromator graphite
_diffrn_radiation_type MoK\a
_diffrn_radiation_wavelength 0.71073
_diffrn_reflns_av_R_equivalents 0.0806
_diffrn_reflns_av_unetI/netI 0.0789
_diffrn_reflns_Laue_measured_fraction_full 1.000
_diffrn_reflns_Laue_measured_fraction_max 0.999
_diffrn_reflns_limit_h_max 14
_diffrn_reflns_limit_h_min -16
_diffrn_reflns_limit_k_max 20
_diffrn_reflns_limit_k_min -18
_diffrn_reflns_limit_l_max 25
_diffrn_reflns_limit_l_min -25
_diffrn_reflns_number 63814
_diffrn_reflns_point_group_measured_fraction_full 1.000
_diffrn_reflns_point_group_measured_fraction_max 0.999
_diffrn_reflns_theta_full 26.000
_diffrn_reflns_theta_max 27.957
_diffrn_reflns_theta_min 1.553
_diffrn_source 'fine-focus sealed tube'
_diffrn_standards_number 0
_exptl_absorpt_coefficient_mu 0.284
_exptl_absorpt_correction_T_max 0.7456
_exptl_absorpt_correction_T_min 0.6374
_exptl_absorpt_correction_type multi-scan
_exptl_absorpt_process_details
;
SADABS-2014/4 (Bruker,2014/4) was used for absorption correction.
wR2(int) was 0.0645 before and 0.0548 after correction.
The Ratio of minimum to maximum transmission is 0.8549.
The \l/2 correction factor is 0.00150.
;
_exptl_crystal_colour yellow
_exptl_crystal_colour_primary yellow
_exptl_crystal_density_diffrn 1.486
_exptl_crystal_description block
_exptl_crystal_F_000 1568
_exptl_crystal_size_max 0.403
_exptl_crystal_size_mid 0.205
_exptl_crystal_size_min 0.2
_refine_diff_density_max 0.476
_refine_diff_density_min -0.534
_refine_diff_density_rms 0.076
_refine_ls_extinction_method none
_refine_ls_goodness_of_fit_ref 1.003
_refine_ls_hydrogen_treatment constr
_refine_ls_matrix_type full
_refine_ls_number_parameters 1036
_refine_ls_number_reflns 16537
_refine_ls_number_restraints 240
_refine_ls_restrained_S_all 1.001
_refine_ls_R_factor_all 0.0894
_refine_ls_R_factor_gt 0.0461
_refine_ls_shift/su_max 0.003
_refine_ls_shift/su_mean 0.000
_refine_ls_structure_factor_coef Fsqd
_refine_ls_weighting_details 'w=1/[\s^2^(Fo^2^)+(0.0317P)^2^+1.5622P] where P=(Fo^2^+2Fc^2^)/3'
_refine_ls_weighting_scheme calc
_refine_ls_wR_factor_gt 0.0829
_refine_ls_wR_factor_ref 0.0975
_reflns_Friedel_coverage 0.000
_reflns_number_gt 11093
_reflns_number_total 16537
_reflns_threshold_expression 'I > 2\s(I)'
_cod_data_source_file ja5b12536_si_002.cif
_cod_data_source_block 2c
_cod_database_code 4129997
_shelxl_version_number 2013-4
_shelx_space_group_comment
;
The symmetry employed for this shelxl refinement is uniquely defined
by the following loop, which should always be used as a source of
symmetry information in preference to the above space-group names.
They are only intended as comments.
;
_olex2_refinement_description
;
1. Fixed Uiso
 At 1.2 times of:
  All C(H) groups
 At 1.5 times of:
  All C(H,H,H) groups
2. Restrained distances
 C15A-C11A \\sim C15-C11 \\sim C12-C11 \\sim C12A-C11A \\sim C13-C12 \\sim
C13A-C12A \\sim C14-C13 ~
 C14A-C13A \\sim C15-C14 \\sim C15A-C14A
 with sigma of 0.01
 C17A-C12A \\sim C18-C13 \\sim C18A-C13A \\sim C19-C14 \\sim C19A-C14A \\sim
C20-C15 \\sim C20A-C15A ~
 C16-C11 \\sim C16A-C11A \\sim C17-C12
 with sigma of 0.01
3. Rigid body (RIGU) restrains
 C11, C15, C16, C20, C11A, C14A, C15A, C16A, C19A, C20A, C12, C13, C14, C17,
 C18, C19, C12A, C13A, C17A, C18A
 with sigma for 1-2 distances of 0.003 and sigma for 1-3 distances of 0.003
4. Others
 Fixed Sof: C11(0.80516) C12(0.80516) C13(0.80516) C14(0.80516) C15(0.80516)
 C16(0.80516) H16A(0.80516) H16B(0.80516) H16C(0.80516) C17(0.80516)
 H17A(0.80516) H17B(0.80516) H17C(0.80516) C18(0.80516) H18A(0.80516)
 H18B(0.80516) H18C(0.80516) C19(0.80516) H19A(0.80516) H19B(0.80516)
 H19C(0.80516) C20(0.80516) H20A(0.80516) H20B(0.80516) H20C(0.80516)
 C11A(0.19484) C12A(0.19484) C13A(0.19484) C14A(0.19484) C15A(0.19484)
 C16A(0.19484) H16D(0.19484) H16E(0.19484) H16F(0.19484) C17A(0.19484)
 H17D(0.19484) H17E(0.19484) H17F(0.19484) C18A(0.19484) H18D(0.19484)
 H18E(0.19484) H18F(0.19484) C19A(0.19484) H19D(0.19484) H19E(0.19484)
 H19F(0.19484) C20A(0.19484) H20D(0.19484) H20E(0.19484) H20F(0.19484)
5.a Aromatic/amide H refined with riding coordinates:
 C23(H23), C25(H25), C30(H30), C33(H33), C34(H34), C35(H35), C36(H36),
 C37(H37), C39(H39), C40(H40), C41(H41), C42(H42), C43(H43), C45(H45), C46(H46),
  C47(H47), C48(H48), C49(H49), C51(H51), C52(H52), C53(H53), C54(H54), C55(H55)
5.b Idealised Me refined as rotating group:
 C6(H6A,H6B,H6C), C7(H7A,H7B,H7C), C8(H8A,H8B,H8C), C9(H9A,H9B,H9C), C10(H10A,
 H10B,H10C), C16(H16A,H16B,H16C), C17(H17A,H17B,H17C), C18(H18A,H18B,H18C),
 C19(H19A,H19B,H19C), C20(H20A,H20B,H20C), C27(H27A,H27B,H27C), C28(H28A,H28B,
 H28C), C29(H29A,H29B,H29C), C16A(H16D,H16E,H16F), C17A(H17D,H17E,H17F),
 C18A(H18D,H18E,H18F), C19A(H19D,H19E,H19F), C20A(H20D,H20E,H20F)
;
_olex2_submission_special_instructions 'No special instructions were received'

loop_
_space_group_symop_operation_xyz
'x, y, z'
'-x, -y, -z'

loop_
_atom_site_label
_atom_site_type_symbol
_atom_site_fract_x
_atom_site_fract_y
_atom_site_fract_z
_atom_site_U_iso_or_equiv
_atom_site_adp_type
_atom_site_occupancy
_atom_site_site_symmetry_order
_atom_site_calc_flag
_atom_site_refinement_flags_posn
_atom_site_refinement_flags_adp
_atom_site_refinement_flags_occupancy
_atom_site_disorder_assembly
_atom_site_disorder_group
Zr1 Zr 0.70175(2) -0.01251(2) 0.77353(2) 0.01583(6) Uani 1 1 d . . . . .
P1 P 0.88808(5) 0.27981(4) 0.72014(4) 0.01711(14) Uani 1 1 d . . . . .
O1 O 0.59740(14) 0.02853(12) 0.70964(10) 0.0223(4) Uani 1 1 d . . . . .
C1 C 0.8948(2) -0.02327(17) 0.68232(14) 0.0195(6) Uani 1 1 d . . . . .
C2 C 0.9087(2) -0.07190(17) 0.75468(14) 0.0201(6) Uani 1 1 d . . . . .
C3 C 0.8494(2) -0.15046(17) 0.77883(15) 0.0219(6) Uani 1 1 d . . . . .
C4 C 0.7917(2) -0.14888(18) 0.72406(16) 0.0234(6) Uani 1 1 d . . . . .
C5 C 0.8229(2) -0.07084(18) 0.66341(15) 0.0221(6) Uani 1 1 d . . . . .
C6 C 0.9697(2) 0.04834(18) 0.62972(16) 0.0274(6) Uani 1 1 d . . . . .
H6A H 0.9845 0.0875 0.6567 0.041 Uiso 1 1 calc GR . . . .
H6B H 0.9353 0.0840 0.5912 0.041 Uiso 1 1 calc GR . . . .
H6C H 1.0372 0.0193 0.6077 0.041 Uiso 1 1 calc GR . . . .
C7 C 0.9914(2) -0.05069(19) 0.78984(17) 0.0290(7) Uani 1 1 d . . . . .
H7A H 1.0640 -0.0612 0.7608 0.044 Uiso 1 1 calc GR . . . .
H7B H 0.9829 -0.0895 0.8396 0.044 Uiso 1 1 calc GR . . . .
H7C H 0.9802 0.0121 0.7916 0.044 Uiso 1 1 calc GR . . . .
C8 C 0.8696(2) -0.23491(19) 0.83778(16) 0.0327(7) Uani 1 1 d . . . . .
H8A H 0.9347 -0.2685 0.8178 0.049 Uiso 1 1 calc GR . . . .
H8B H 0.8083 -0.2725 0.8532 0.049 Uiso 1 1 calc GR . . . .
H8C H 0.8788 -0.2177 0.8800 0.049 Uiso 1 1 calc GR . . . .
C9 C 0.7321(2) -0.22758(19) 0.7238(2) 0.0374(8) Uani 1 1 d . . . . .
H9A H 0.6643 -0.2321 0.7614 0.056 Uiso 1 1 calc GR . . . .
H9B H 0.7767 -0.2833 0.7341 0.056 Uiso 1 1 calc GR . . . .
H9C H 0.7173 -0.2176 0.6757 0.056 Uiso 1 1 calc GR . . . .
C10 C 0.7966(2) -0.0489(2) 0.58822(16) 0.0322(7) Uani 1 1 d . . . . .
H10A H 0.7241 -0.0202 0.5915 0.048 Uiso 1 1 calc GR . . . .
H10B H 0.8005 -0.1044 0.5733 0.048 Uiso 1 1 calc GR . . . .
H10C H 0.8486 -0.0083 0.5521 0.048 Uiso 1 1 calc GR . . . .
C11 C 0.6221(4) 0.0386(3) 0.8951(2) 0.0267(8) Uani 0.8052 1 d D U P A 1
C12 C 0.6790(3) -0.0478(4) 0.91439(19) 0.0234(8) Uani 0.8052 1 d D U P A 1
C13 C 0.6198(4) -0.1134(2) 0.9040(2) 0.0263(9) Uani 0.8052 1 d D U P A 1
C14 C 0.5305(4) -0.0663(4) 0.8758(2) 0.0271(9) Uani 0.8052 1 d D U P A 1
C15 C 0.5303(3) 0.0267(3) 0.8717(2) 0.0276(9) Uani 0.8052 1 d D U P A 1
C16 C 0.6422(4) 0.1243(2) 0.9117(2) 0.0432(11) Uani 0.8052 1 d D U P A 1
H16A H 0.7153 0.1202 0.9181 0.065 Uiso 0.8052 1 calc GR . P A 1
H16B H 0.5905 0.1317 0.9567 0.065 Uiso 0.8052 1 calc GR . P A 1
H16C H 0.6337 0.1759 0.8710 0.065 Uiso 0.8052 1 calc GR . P A 1
C17 C 0.7738(3) -0.0635(3) 0.9508(2) 0.0418(10) Uani 0.8052 1 d D U P A 1
H17A H 0.8036 -0.1254 0.9551 0.063 Uiso 0.8052 1 calc GR . P A 1
H17B H 0.7486 -0.0530 0.9997 0.063 Uiso 0.8052 1 calc GR . P A 1
H17C H 0.8294 -0.0223 0.9210 0.063 Uiso 0.8052 1 calc GR . P A 1
C18 C 0.6276(4) -0.2159(2) 0.9355(2) 0.0428(11) Uani 0.8052 1 d D U P A 1
H18A H 0.6305 -0.2454 0.8971 0.064 Uiso 0.8052 1 calc GR . P A 1
H18B H 0.5645 -0.2339 0.9758 0.064 Uiso 0.8052 1 calc GR . P A 1
H18C H 0.6927 -0.2335 0.9537 0.064 Uiso 0.8052 1 calc GR . P A 1
C19 C 0.4408(3) -0.1086(3) 0.8604(2) 0.0484(11) Uani 0.8052 1 d D U P A 1
H19A H 0.4209 -0.0705 0.8163 0.073 Uiso 0.8052 1 calc GR . P A 1
H19B H 0.3780 -0.1141 0.9021 0.073 Uiso 0.8052 1 calc GR . P A 1
H19C H 0.4666 -0.1681 0.8531 0.073 Uiso 0.8052 1 calc GR . P A 1
C20 C 0.4374(3) 0.0963(3) 0.8577(2) 0.0524(13) Uani 0.8052 1 d D U P A 1
H20A H 0.3764 0.0851 0.9006 0.079 Uiso 0.8052 1 calc GR . P A 1
H20B H 0.4157 0.0916 0.8149 0.079 Uiso 0.8052 1 calc GR . P A 1
H20C H 0.4609 0.1566 0.8487 0.079 Uiso 0.8052 1 calc GR . P A 1
C21 C 0.5163(2) 0.05870(18) 0.67283(14) 0.0214(6) Uani 1 1 d . . . . .
C22 C 0.4756(2) -0.0016(2) 0.64466(16) 0.0277(6) Uani 1 1 d . . . . .
C23 C 0.3975(2) 0.0313(2) 0.60324(17) 0.0351(7) Uani 1 1 d . . . . .
H23 H 0.3706 -0.0089 0.5848 0.042 Uiso 1 1 calc R . . . .
C24 C 0.3586(2) 0.1218(2) 0.58873(16) 0.0343(7) Uani 1 1 d . . . . .
C25 C 0.3970(2) 0.1796(2) 0.61867(15) 0.0281(7) Uani 1 1 d . . . . .
H25 H 0.3704 0.2404 0.6101 0.034 Uiso 1 1 calc R . . . .
C26 C 0.4744(2) 0.15012(19) 0.66130(14) 0.0219(6) Uani 1 1 d . . . . .
C27 C 0.5120(3) -0.1015(2) 0.6597(2) 0.0405(8) Uani 1 1 d . . . . .
H27A H 0.5734 -0.1112 0.6202 0.061 Uiso 1 1 calc GR . . . .
H27B H 0.4528 -0.1363 0.6621 0.061 Uiso 1 1 calc GR . . . .
H27C H 0.5330 -0.1208 0.7063 0.061 Uiso 1 1 calc GR . . . .
C28 C 0.2774(3) 0.1569(3) 0.54066(18) 0.0508(10) Uani 1 1 d . . . . .
H28A H 0.3147 0.1637 0.4891 0.076 Uiso 1 1 calc GR . . . .
H28B H 0.2445 0.2151 0.5478 0.076 Uiso 1 1 calc GR . . . .
H28C H 0.2214 0.1143 0.5546 0.076 Uiso 1 1 calc GR . . . .
C29 C 0.5077(2) 0.21983(19) 0.69208(16) 0.0256(6) Uani 1 1 d . . . . .
H29A H 0.4450 0.2407 0.7255 0.038 Uiso 1 1 calc GR . . . .
H29B H 0.5364 0.2707 0.6517 0.038 Uiso 1 1 calc GR . . . .
H29C H 0.5629 0.1924 0.7186 0.038 Uiso 1 1 calc GR . . . .
C30 C 0.7850(2) 0.12314(17) 0.75039(14) 0.0180(5) Uani 1 1 d . . . . .
H30 H 0.8159 0.1195 0.7899 0.022 Uiso 1 1 calc R . . . .
C31 C 0.80529(19) 0.20577(17) 0.70055(13) 0.0159(5) Uani 1 1 d . . . . .
C32 C 0.7676(2) 0.24042(17) 0.62972(14) 0.0186(5) Uani 1 1 d . . . . .
C33 C 0.7461(2) 0.17769(18) 0.59563(14) 0.0191(5) Uani 1 1 d . . . . .
H33 H 0.7572 0.1156 0.6170 0.023 Uiso 1 1 calc R . . . .
C34 C 0.7089(2) 0.20475(19) 0.53124(14) 0.0231(6) Uani 1 1 d . . . . .
H34 H 0.6951 0.1611 0.5100 0.028 Uiso 1 1 calc R . . . .
C35 C 0.6920(2) 0.29686(19) 0.49834(15) 0.0258(6) Uani 1 1 d . . . . .
H35 H 0.6671 0.3156 0.4549 0.031 Uiso 1 1 calc R . . . .
C36 C 0.7127(2) 0.36092(19) 0.53101(15) 0.0247(6) Uani 1 1 d . . . . .
H36 H 0.7016 0.4230 0.5093 0.030 Uiso 1 1 calc R . . . .
C37 C 0.7497(2) 0.33289(18) 0.59592(14) 0.0214(6) Uani 1 1 d . . . . .
H37 H 0.7629 0.3766 0.6173 0.026 Uiso 1 1 calc R . . . .
C38 C 0.9746(2) 0.34542(17) 0.63591(14) 0.0193(5) Uani 1 1 d . . . . .
C39 C 1.0090(2) 0.42895(19) 0.63410(16) 0.0264(6) Uani 1 1 d . . . . .
H39 H 0.9815 0.4542 0.6746 0.032 Uiso 1 1 calc R . . . .
C40 C 1.0844(2) 0.4746(2) 0.57179(16) 0.0309(7) Uani 1 1 d . . . . .
H40 H 1.1082 0.5301 0.5707 0.037 Uiso 1 1 calc R . . . .
C41 C 1.1239(2) 0.4376(2) 0.51152(16) 0.0291(7) Uani 1 1 d . . . . .
H41 H 1.1737 0.4686 0.4696 0.035 Uiso 1 1 calc R . . . .
C42 C 1.0902(2) 0.35472(19) 0.51286(15) 0.0261(6) Uani 1 1 d . . . . .
H42 H 1.1180 0.3299 0.4722 0.031 Uiso 1 1 calc R . . . .
C43 C 1.0152(2) 0.30848(18) 0.57445(14) 0.0217(6) Uani 1 1 d . . . . .
H43 H 0.9918 0.2530 0.5750 0.026 Uiso 1 1 calc R . . . .
C44 C 0.8010(2) 0.35639(17) 0.77085(14) 0.0193(5) Uani 1 1 d . . . . .
C45 C 0.6896(2) 0.36773(18) 0.77247(14) 0.0216(6) Uani 1 1 d . . . . .
H45 H 0.6597 0.3329 0.7508 0.026 Uiso 1 1 calc R . . . .
C46 C 0.6236(2) 0.43115(19) 0.80647(15) 0.0268(6) Uani 1 1 d . . . . .
H46 H 0.5493 0.4387 0.8078 0.032 Uiso 1 1 calc R . . . .
C47 C 0.6679(2) 0.48335(19) 0.83837(16) 0.0304(7) Uani 1 1 d . . . . .
H47 H 0.6236 0.5269 0.8600 0.036 Uiso 1 1 calc R . . . .
C48 C 0.7783(2) 0.47102(19) 0.83829(16) 0.0295(7) Uani 1 1 d . . . . .
H48 H 0.8075 0.5057 0.8605 0.035 Uiso 1 1 calc R . . . .
C49 C 0.8452(2) 0.40688(18) 0.80514(15) 0.0236(6) Uani 1 1 d . . . . .
H49 H 0.9189 0.3977 0.8058 0.028 Uiso 1 1 calc R . . . .
C50 C 0.9802(2) 0.21440(17) 0.77551(14) 0.0190(5) Uani 1 1 d . . . . .
C51 C 0.9459(2) 0.18782(18) 0.85332(14) 0.0229(6) Uani 1 1 d . . . . .
H51 H 0.8762 0.2063 0.8775 0.028 Uiso 1 1 calc R . . . .
C52 C 1.0160(2) 0.1339(2) 0.89419(15) 0.0283(7) Uani 1 1 d . . . . .
H52 H 0.9933 0.1161 0.9460 0.034 Uiso 1 1 calc R . . . .
C53 C 1.1202(2) 0.1062(2) 0.85855(16) 0.0301(7) Uani 1 1 d . . . . .
H53 H 1.1664 0.0687 0.8864 0.036 Uiso 1 1 calc R . . . .
C54 C 1.1553(2) 0.1342(2) 0.78173(16) 0.0281(6) Uani 1 1 d . . . . .
H54 H 1.2258 0.1170 0.7580 0.034 Uiso 1 1 calc R . . . .
C55 C 1.0855(2) 0.18797(18) 0.74002(15) 0.0233(6) Uani 1 1 d . . . . .
H55 H 1.1091 0.2064 0.6883 0.028 Uiso 1 1 calc R . . . .
F1 F 0.53194(11) 0.32462(10) 0.24189(8) 0.0230(3) Uani 1 1 d . . . . .
F2 F 0.36548(12) 0.34053(11) 0.35548(9) 0.0348(4) Uani 1 1 d . . . . .
F3 F 0.37656(13) 0.43937(12) 0.44913(9) 0.0393(4) Uani 1 1 d . . . . .
F4 F 0.56147(13) 0.53032(11) 0.42342(8) 0.0313(4) Uani 1 1 d . . . . .
F5 F 0.73321(12) 0.51101(10) 0.31344(8) 0.0266(4) Uani 1 1 d . . . . .
F6 F 0.95434(12) 0.44841(11) 0.25587(8) 0.0288(4) Uani 1 1 d . . . . .
F7 F 1.04571(14) 0.34017(13) 0.35846(9) 0.0399(4) Uani 1 1 d . . . . .
F8 F 0.97848(14) 0.16783(12) 0.42921(9) 0.0409(5) Uani 1 1 d . . . . .
F9 F 0.81559(14) 0.10653(11) 0.38987(9) 0.0345(4) Uani 1 1 d . . . . .
F10 F 0.71958(12) 0.21565(10) 0.28756(8) 0.0254(3) Uani 1 1 d . . . . .
F11 F 0.87592(12) 0.23604(10) 0.15408(8) 0.0245(3) Uani 1 1 d . . . . .
F12 F 0.83654(12) 0.17801(10) 0.04659(9) 0.0276(4) Uani 1 1 d . . . . .
F13 F 0.68742(13) 0.27009(11) -0.03008(8) 0.0327(4) Uani 1 1 d . . . . .
F14 F 0.56913(13) 0.41899(12) 0.00894(9) 0.0346(4) Uani 1 1 d . . . . .
F15 F 0.60510(12) 0.47808(10) 0.11732(8) 0.0249(3) Uani 1 1 d . . . . .
F16 F 0.65784(12) 0.60285(10) 0.18617(8) 0.0269(4) Uani 1 1 d . . . . .
F17 F 0.75687(14) 0.74803(10) 0.09465(10) 0.0425(5) Uani 1 1 d . . . . .
F18 F 0.96625(13) 0.73308(10) 0.01110(9) 0.0341(4) Uani 1 1 d . . . . .
F19 F 1.07651(12) 0.56521(10) 0.02583(8) 0.0255(3) Uani 1 1 d . . . . .
F20 F 0.97790(11) 0.41682(10) 0.11584(8) 0.0218(3) Uani 1 1 d . . . . .
C56 C 0.6429(2) 0.41804(16) 0.27004(13) 0.0159(5) Uani 1 1 d . . . . .
C57 C 0.5460(2) 0.37648(17) 0.28511(14) 0.0184(5) Uani 1 1 d . . . . .
C58 C 0.4570(2) 0.38352(18) 0.34367(15) 0.0226(6) Uani 1 1 d . . . . .
C59 C 0.4622(2) 0.43424(19) 0.39108(14) 0.0238(6) Uani 1 1 d . . . . .
C60 C 0.5551(2) 0.47876(18) 0.37865(14) 0.0226(6) Uani 1 1 d . . . . .
C61 C 0.6422(2) 0.46878(17) 0.32011(14) 0.0187(5) Uani 1 1 d . . . . .
C62 C 0.8328(2) 0.33768(17) 0.26348(13) 0.0182(5) Uani 1 1 d . . . . .
C63 C 0.9158(2) 0.36380(19) 0.28592(14) 0.0226(6) Uani 1 1 d . . . . .
C64 C 0.9655(2) 0.3081(2) 0.33959(15) 0.0276(7) Uani 1 1 d . . . . .
C65 C 0.9333(2) 0.2215(2) 0.37492(15) 0.0286(7) Uani 1 1 d . . . . .
C66 C 0.8509(2) 0.19138(19) 0.35532(15) 0.0258(6) Uani 1 1 d . . . . .
C67 C 0.8029(2) 0.24902(18) 0.30171(14) 0.0220(6) Uani 1 1 d . . . . .
C68 C 0.74016(19) 0.35934(16) 0.14357(13) 0.0157(5) Uani 1 1 d . . . . .
C69 C 0.79707(19) 0.28445(17) 0.12114(14) 0.0176(5) Uani 1 1 d . . . . .
C70 C 0.7803(2) 0.25357(17) 0.06434(15) 0.0208(6) Uani 1 1 d . . . . .
C71 C 0.7047(2) 0.29919(18) 0.02534(14) 0.0219(6) Uani 1 1 d . . . . .
C72 C 0.6460(2) 0.37476(18) 0.04462(14) 0.0215(6) Uani 1 1 d . . . . .
C73 C 0.6657(2) 0.40236(17) 0.10171(14) 0.0186(5) Uani 1 1 d . . . . .
C74 C 0.8135(2) 0.50060(17) 0.15789(13) 0.0176(5) Uani 1 1 d . . . . .
C75 C 0.7629(2) 0.58789(18) 0.14866(14) 0.0223(6) Uani 1 1 d . . . . .
C76 C 0.8120(2) 0.66538(18) 0.10090(16) 0.0275(6) Uani 1 1 d . . . . .
C77 C 0.9183(2) 0.65843(18) 0.05875(15) 0.0247(6) Uani 1 1 d . . . . .
C78 C 0.9723(2) 0.57367(18) 0.06584(14) 0.0197(6) Uani 1 1 d . . . . .
C79 C 0.9194(2) 0.49865(17) 0.11315(13) 0.0167(5) Uani 1 1 d . . . . .
B1 B 0.7582(2) 0.4040(2) 0.20809(16) 0.0178(6) Uani 1 1 d . . . . .
C11A C 0.6598(12) 0.0039(12) 0.9074(8) 0.017(3) Uani 0.1948 1 d D U P A 2
C12A C 0.6670(12) -0.0903(11) 0.9131(8) 0.021(3) Uani 0.1948 1 d D U P A 2
C13A C 0.5816(15) -0.1079(8) 0.8859(9) 0.018(3) Uani 0.1948 1 d D U P A 2
C14A C 0.5164(11) -0.0257(13) 0.8701(10) 0.020(3) Uani 0.1948 1 d D U P A 2
C15A C 0.5668(15) 0.0441(8) 0.8815(11) 0.022(3) Uani 0.1948 1 d D U P A 2
C16A C 0.7245(13) 0.0530(11) 0.9386(8) 0.039(4) Uani 0.1948 1 d D U P A 2
H16D H 0.7982 0.0265 0.9330 0.059 Uiso 0.1948 1 calc GR . P A 2
H16E H 0.6909 0.0474 0.9906 0.059 Uiso 0.1948 1 calc GR . P A 2
H16F H 0.7255 0.1165 0.9120 0.059 Uiso 0.1948 1 calc GR . P A 2
C17A C 0.7355(14) -0.1546(11) 0.9618(8) 0.044(4) Uani 0.1948 1 d D U P A 2
H17D H 0.7228 -0.2167 0.9661 0.066 Uiso 0.1948 1 calc GR . P A 2
H17E H 0.7156 -0.1436 1.0105 0.066 Uiso 0.1948 1 calc GR . P A 2
H17F H 0.8117 -0.1444 0.9397 0.066 Uiso 0.1948 1 calc GR . P A 2
C18A C 0.5515(13) -0.2031(8) 0.8925(10) 0.036(4) Uani 0.1948 1 d D U P A 2
H18D H 0.4976 -0.1990 0.8649 0.055 Uiso 0.1948 1 calc GR . P A 2
H18E H 0.5222 -0.2328 0.9441 0.055 Uiso 0.1948 1 calc GR . P A 2
H18F H 0.6157 -0.2377 0.8727 0.055 Uiso 0.1948 1 calc GR . P A 2
C19A C 0.4097(10) -0.0205(12) 0.8473(9) 0.036(3) Uani 0.1948 1 d D U P A 2
H19D H 0.3882 0.0423 0.8274 0.054 Uiso 0.1948 1 calc GR . P A 2
H19E H 0.3538 -0.0471 0.8901 0.054 Uiso 0.1948 1 calc GR . P A 2
H19F H 0.4198 -0.0533 0.8100 0.054 Uiso 0.1948 1 calc GR . P A 2
C20A C 0.5186(15) 0.1407(8) 0.8789(9) 0.041(4) Uani 0.1948 1 d D U P A 2
H20D H 0.4930 0.1478 0.9288 0.061 Uiso 0.1948 1 calc GR . P A 2
H20E H 0.4584 0.1524 0.8555 0.061 Uiso 0.1948 1 calc GR . P A 2
H20F H 0.5737 0.1831 0.8508 0.061 Uiso 0.1948 1 calc GR . P A 2

loop_
_atom_site_aniso_label
_atom_site_aniso_U_11
_atom_site_aniso_U_22
_atom_site_aniso_U_33
_atom_site_aniso_U_23
_atom_site_aniso_U_13
_atom_site_aniso_U_12
Zr1 0.01652(13) 0.01424(13) 0.01655(12) -0.00417(10) -0.00289(9) -0.00229(10)
P1 0.0162(3) 0.0163(3) 0.0190(3) -0.0060(3) -0.0023(3) -0.0025(3)
O1 0.0192(9) 0.0223(10) 0.0269(10) -0.0050(8) -0.0087(8) -0.0027(8)
C1 0.0191(13) 0.0159(13) 0.0233(14) -0.0090(11) -0.0028(11) 0.0038(11)
C2 0.0193(13) 0.0175(13) 0.0259(14) -0.0099(11) -0.0073(11) 0.0039(11)
C3 0.0194(14) 0.0159(13) 0.0280(15) -0.0056(11) -0.0036(11) 0.0026(11)
C4 0.0222(14) 0.0156(13) 0.0363(16) -0.0124(12) -0.0094(12) 0.0029(11)
C5 0.0222(14) 0.0212(14) 0.0266(14) -0.0148(12) -0.0068(11) 0.0066(11)
C6 0.0206(14) 0.0244(15) 0.0322(16) -0.0069(13) 0.0006(12) 0.0004(12)
C7 0.0265(15) 0.0226(15) 0.0425(18) -0.0105(13) -0.0158(13) 0.0029(12)
C8 0.0311(17) 0.0236(16) 0.0352(17) 0.0006(13) -0.0058(13) 0.0035(13)
C9 0.0317(17) 0.0228(16) 0.065(2) -0.0193(16) -0.0187(16) 0.0030(13)
C10 0.0406(18) 0.0335(17) 0.0303(16) -0.0200(14) -0.0140(14) 0.0081(14)
C11 0.035(2) 0.0218(18) 0.017(2) -0.0051(16) 0.0053(17) -0.0035(16)
C12 0.0278(18) 0.023(2) 0.0162(17) -0.0038(18) 0.0005(13) -0.0050(17)
C13 0.029(2) 0.0237(17) 0.021(2) -0.0028(14) 0.0015(17) -0.0037(15)
C14 0.024(2) 0.029(2) 0.023(2) -0.004(2) 0.0049(15) -0.0089(17)
C15 0.028(2) 0.027(2) 0.0181(19) -0.0016(16) 0.0060(15) -0.0014(16)
C16 0.063(3) 0.030(2) 0.030(2) -0.0148(17) 0.0116(19) -0.016(2)
C17 0.048(2) 0.054(3) 0.0236(19) -0.0055(19) -0.0129(17) -0.008(2)
C18 0.049(3) 0.0256(19) 0.039(2) -0.0002(17) 0.0080(19) -0.0070(18)
C19 0.035(2) 0.066(3) 0.041(2) -0.010(2) 0.0017(18) -0.026(2)
C20 0.037(2) 0.059(3) 0.032(2) 0.003(2) 0.0161(18) 0.017(2)
C21 0.0153(13) 0.0281(15) 0.0213(13) -0.0055(12) -0.0045(10) -0.0055(11)
C22 0.0203(14) 0.0319(16) 0.0340(16) -0.0130(13) -0.0066(12) -0.0025(12)
C23 0.0260(16) 0.051(2) 0.0413(18) -0.0271(16) -0.0146(14) -0.0003(15)
C24 0.0235(15) 0.060(2) 0.0260(16) -0.0190(15) -0.0117(12) 0.0046(15)
C25 0.0233(15) 0.0367(17) 0.0227(14) -0.0097(13) -0.0040(12) 0.0051(13)
C26 0.0160(13) 0.0289(15) 0.0193(13) -0.0077(12) -0.0007(10) 0.0001(11)
C27 0.0328(18) 0.0329(18) 0.066(2) -0.0213(17) -0.0185(16) -0.0061(14)
C28 0.037(2) 0.084(3) 0.041(2) -0.030(2) -0.0216(16) 0.0170(19)
C29 0.0195(14) 0.0276(15) 0.0321(16) -0.0124(13) -0.0051(12) -0.0019(12)
C30 0.0154(12) 0.0218(14) 0.0175(12) -0.0094(11) -0.0020(10) 0.0015(11)
C31 0.0147(12) 0.0179(13) 0.0164(12) -0.0074(10) -0.0036(10) 0.0002(10)
C32 0.0147(12) 0.0211(14) 0.0194(13) -0.0049(11) -0.0026(10) -0.0028(11)
C33 0.0163(13) 0.0180(13) 0.0200(13) -0.0029(11) -0.0014(10) -0.0011(11)
C34 0.0228(14) 0.0273(15) 0.0210(14) -0.0098(12) -0.0035(11) -0.0033(12)
C35 0.0266(15) 0.0327(16) 0.0177(13) -0.0036(12) -0.0078(11) -0.0023(13)
C36 0.0226(14) 0.0228(15) 0.0248(14) -0.0009(12) -0.0042(11) -0.0023(12)
C37 0.0208(14) 0.0220(14) 0.0223(14) -0.0064(11) -0.0051(11) -0.0035(11)
C38 0.0165(13) 0.0193(14) 0.0204(13) -0.0033(11) -0.0032(10) -0.0021(11)
C39 0.0228(15) 0.0267(15) 0.0309(16) -0.0092(13) -0.0044(12) -0.0063(12)
C40 0.0241(15) 0.0259(16) 0.0398(18) -0.0046(13) -0.0030(13) -0.0102(13)
C41 0.0198(14) 0.0316(17) 0.0285(15) 0.0032(13) -0.0037(12) -0.0050(13)
C42 0.0206(14) 0.0335(17) 0.0212(14) -0.0046(12) -0.0035(11) 0.0002(12)
C43 0.0201(14) 0.0201(14) 0.0242(14) -0.0039(11) -0.0057(11) -0.0024(11)
C44 0.0208(13) 0.0156(13) 0.0194(13) -0.0048(11) -0.0012(10) -0.0009(11)
C45 0.0207(14) 0.0231(14) 0.0200(13) -0.0067(11) -0.0023(11) -0.0008(11)
C46 0.0237(15) 0.0278(16) 0.0265(15) -0.0084(12) -0.0051(12) 0.0072(12)
C47 0.0343(17) 0.0248(16) 0.0299(16) -0.0117(13) -0.0028(13) 0.0056(13)
C48 0.0343(17) 0.0286(16) 0.0309(16) -0.0166(13) -0.0076(13) -0.0015(13)
C49 0.0242(14) 0.0222(15) 0.0264(14) -0.0091(12) -0.0059(12) -0.0027(12)
C50 0.0204(13) 0.0187(13) 0.0199(13) -0.0076(11) -0.0045(10) -0.0033(11)
C51 0.0219(14) 0.0252(15) 0.0245(14) -0.0120(12) -0.0050(11) -0.0001(12)
C52 0.0307(16) 0.0366(17) 0.0198(14) -0.0100(13) -0.0076(12) -0.0006(13)
C53 0.0271(16) 0.0368(18) 0.0301(16) -0.0093(14) -0.0155(13) 0.0039(13)
C54 0.0176(14) 0.0369(17) 0.0311(16) -0.0120(14) -0.0048(12) -0.0018(13)
C55 0.0214(14) 0.0253(15) 0.0239(14) -0.0071(12) -0.0056(11) -0.0018(12)
F1 0.0213(8) 0.0238(8) 0.0268(8) -0.0139(7) -0.0010(6) -0.0058(7)
F2 0.0191(8) 0.0468(11) 0.0424(10) -0.0248(9) 0.0068(7) -0.0158(8)
F3 0.0239(9) 0.0586(12) 0.0380(10) -0.0310(9) 0.0125(7) -0.0122(8)
F4 0.0299(9) 0.0423(10) 0.0272(9) -0.0232(8) 0.0012(7) -0.0064(8)
F5 0.0219(8) 0.0349(9) 0.0269(8) -0.0163(7) 0.0002(7) -0.0106(7)
F6 0.0264(9) 0.0357(10) 0.0285(9) -0.0100(7) -0.0078(7) -0.0112(7)
F7 0.0334(10) 0.0621(13) 0.0339(10) -0.0191(9) -0.0186(8) -0.0004(9)
F8 0.0414(11) 0.0539(12) 0.0234(9) -0.0076(8) -0.0142(8) 0.0190(9)
F9 0.0417(10) 0.0236(9) 0.0278(9) 0.0009(7) -0.0034(8) 0.0069(8)
F10 0.0239(8) 0.0189(8) 0.0306(9) -0.0026(7) -0.0046(7) -0.0044(7)
F11 0.0197(8) 0.0235(8) 0.0309(9) -0.0109(7) -0.0069(7) 0.0064(7)
F12 0.0268(9) 0.0220(8) 0.0357(9) -0.0186(7) 0.0006(7) 0.0004(7)
F13 0.0380(10) 0.0424(10) 0.0255(9) -0.0213(8) -0.0064(7) -0.0055(8)
F14 0.0369(10) 0.0445(11) 0.0280(9) -0.0139(8) -0.0185(8) 0.0102(8)
F15 0.0277(9) 0.0235(8) 0.0244(8) -0.0114(7) -0.0073(7) 0.0090(7)
F16 0.0211(8) 0.0184(8) 0.0345(9) -0.0086(7) 0.0051(7) 0.0018(7)
F17 0.0401(11) 0.0153(8) 0.0578(12) -0.0050(8) 0.0062(9) -0.0002(8)
F18 0.0376(10) 0.0217(9) 0.0349(9) -0.0014(7) 0.0030(8) -0.0117(8)
F19 0.0196(8) 0.0316(9) 0.0220(8) -0.0063(7) 0.0021(6) -0.0065(7)
F20 0.0194(8) 0.0209(8) 0.0223(8) -0.0059(6) -0.0015(6) 0.0024(6)
C56 0.0171(13) 0.0145(12) 0.0154(12) -0.0033(10) -0.0028(10) -0.0017(10)
C57 0.0214(13) 0.0170(13) 0.0179(13) -0.0082(11) -0.0038(10) 0.0007(11)
C58 0.0180(13) 0.0249(15) 0.0253(14) -0.0088(12) -0.0008(11) -0.0069(11)
C59 0.0198(14) 0.0295(15) 0.0203(14) -0.0110(12) 0.0027(11) -0.0007(12)
C60 0.0273(15) 0.0239(15) 0.0202(13) -0.0135(12) -0.0036(11) -0.0019(12)
C61 0.0148(13) 0.0206(14) 0.0224(13) -0.0074(11) -0.0035(10) -0.0047(11)
C62 0.0172(13) 0.0213(14) 0.0160(12) -0.0086(11) -0.0011(10) 0.0011(11)
C63 0.0217(14) 0.0268(15) 0.0187(13) -0.0066(11) -0.0031(11) -0.0013(12)
C64 0.0211(14) 0.0456(19) 0.0219(14) -0.0169(14) -0.0073(11) 0.0004(13)
C65 0.0263(15) 0.0386(18) 0.0168(13) -0.0079(13) -0.0063(12) 0.0160(14)
C66 0.0251(15) 0.0242(15) 0.0212(14) -0.0046(12) 0.0001(11) 0.0080(12)
C67 0.0175(13) 0.0236(14) 0.0224(14) -0.0078(12) 0.0000(11) 0.0010(11)
C68 0.0149(12) 0.0147(13) 0.0161(12) -0.0043(10) -0.0001(10) -0.0026(10)
C69 0.0112(12) 0.0172(13) 0.0225(13) -0.0044(11) -0.0014(10) -0.0017(10)
C70 0.0173(13) 0.0171(13) 0.0266(14) -0.0113(11) 0.0044(11) -0.0036(11)
C71 0.0235(14) 0.0271(15) 0.0180(13) -0.0123(11) -0.0004(11) -0.0067(12)
C72 0.0217(14) 0.0243(15) 0.0183(13) -0.0057(11) -0.0062(11) 0.0026(12)
C73 0.0190(13) 0.0149(13) 0.0187(13) -0.0049(10) -0.0001(10) 0.0023(11)
C74 0.0196(13) 0.0174(13) 0.0171(12) -0.0069(10) -0.0038(10) -0.0021(11)
C75 0.0186(14) 0.0233(14) 0.0243(14) -0.0116(12) 0.0026(11) -0.0029(11)
C76 0.0301(16) 0.0146(14) 0.0350(16) -0.0076(12) -0.0036(13) 0.0023(12)
C77 0.0278(15) 0.0191(14) 0.0255(14) -0.0038(12) -0.0022(12) -0.0094(12)
C78 0.0168(13) 0.0262(15) 0.0162(12) -0.0073(11) -0.0010(10) -0.0040(11)
C79 0.0197(13) 0.0186(13) 0.0140(12) -0.0075(10) -0.0050(10) 0.0002(11)
B1 0.0167(14) 0.0174(15) 0.0191(14) -0.0063(12) -0.0026(11) -0.0006(12)
C11A 0.019(5) 0.016(5) 0.008(6) 0.000(5) 0.004(4) -0.001(4)
C12A 0.022(6) 0.014(5) 0.021(6) 0.001(4) -0.002(5) 0.001(4)
C13A 0.018(6) 0.013(4) 0.014(7) 0.002(4) 0.002(5) 0.000(4)
C14A 0.019(5) 0.015(5) 0.018(7) 0.000(5) 0.000(4) 0.005(4)
C15A 0.027(6) 0.015(4) 0.020(7) -0.001(4) -0.001(5) 0.002(4)
C16A 0.052(8) 0.044(8) 0.021(7) -0.006(6) -0.004(6) -0.019(6)
C17A 0.059(9) 0.038(7) 0.034(8) -0.009(6) -0.023(7) 0.021(7)
C18A 0.035(8) 0.016(5) 0.052(10) -0.006(5) -0.001(7) -0.006(5)
C19A 0.026(5) 0.043(9) 0.038(8) -0.013(7) -0.007(5) 0.007(5)
C20A 0.058(9) 0.023(5) 0.027(8) -0.004(5) 0.004(7) 0.011(5)

loop_
_atom_type_symbol
_atom_type_description
_atom_type_scat_dispersion_real
_atom_type_scat_dispersion_imag
_atom_type_scat_source
C C 0.0033 0.0016 'International Tables Vol C Tables 4.2.6.8 and 6.1.1.4'
H H 0.0000 0.0000 'International Tables Vol C Tables 4.2.6.8 and 6.1.1.4'
B B 0.0013 0.0007 'International Tables Vol C Tables 4.2.6.8 and 6.1.1.4'
F F 0.0171 0.0103 'International Tables Vol C Tables 4.2.6.8 and 6.1.1.4'
O O 0.0106 0.0060 'International Tables Vol C Tables 4.2.6.8 and 6.1.1.4'
P P 0.1023 0.0942 'International Tables Vol C Tables 4.2.6.8 and 6.1.1.4'
Zr Zr -2.9673 0.5597 'International Tables Vol C Tables 4.2.6.8 and 6.1.1.4'

loop_
_geom_angle_atom_site_label_1
_geom_angle_atom_site_label_2
_geom_angle_atom_site_label_3
_geom_angle
O1 Zr1 C4 97.70(8)
O1 Zr1 C5 84.61(8)
O1 Zr1 C11 108.65(14)
O1 Zr1 C12 132.89(9)
O1 Zr1 C13 114.08(13)
O1 Zr1 C14 83.61(12)
O1 Zr1 C30 100.29(8)
O1 Zr1 C11A 123.2(4)
O1 Zr1 C12A 129.7(3)
O1 Zr1 C13A 99.4(4)
O1 Zr1 C14A 77.9(3)
C4 Zr1 C5 32.38(8)
C4 Zr1 C11 142.79(12)
C4 Zr1 C12 111.09(13)
C4 Zr1 C13 93.00(10)
C4 Zr1 C14 107.42(13)
C4 Zr1 C11A 128.5(4)
C4 Zr1 C12A 98.6(4)
C4 Zr1 C14A 120.2(4)
C5 Zr1 C11 166.41(14)
C12 Zr1 C5 137.79(12)
C12 Zr1 C11 32.11(10)
C12 Zr1 C13 32.08(10)
C12 Zr1 C14 53.05(11)
C13 Zr1 C5 125.36(10)
C13 Zr1 C11 52.63(11)
C14 Zr1 C5 134.99(12)
C14 Zr1 C11 52.29(12)
C14 Zr1 C13 31.99(10)
C30 Zr1 C4 124.71(8)
C30 Zr1 C5 98.61(8)
C30 Zr1 C11 76.55(10)
C30 Zr1 C12 93.11(13)
C30 Zr1 C13 124.78(12)
C30 Zr1 C14 126.22(12)
C30 Zr1 C11A 80.6(3)
C30 Zr1 C12A 108.4(4)
C30 Zr1 C13A 133.4(3)
C30 Zr1 C14A 114.6(4)
C11A Zr1 C5 152.0(4)
C11A Zr1 C14A 52.4(4)
C12A Zr1 C5 128.7(3)
C12A Zr1 C11A 31.8(2)
C12A Zr1 C14A 52.9(4)
C13A Zr1 C4 93.6(3)
C13A Zr1 C5 125.0(3)
C13A Zr1 C11A 53.4(4)
C13A Zr1 C12A 32.4(2)
C13A Zr1 C14A 32.5(2)
C14A Zr1 C5 144.6(4)
C38 P1 C31 111.92(12)
C38 P1 C44 109.53(12)
C38 P1 C50 105.49(12)
C44 P1 C31 110.10(11)
C50 P1 C31 111.31(11)
C50 P1 C44 108.34(12)
C21 O1 Zr1 173.14(16)
C2 C1 Zr1 74.55(14)
C2 C1 C6 123.1(2)
C5 C1 Zr1 72.30(14)
C5 C1 C2 108.1(2)
C5 C1 C6 126.6(2)
C6 C1 Zr1 132.35(17)
C1 C2 Zr1 73.86(14)
C1 C2 C7 124.1(2)
C3 C2 Zr1 74.52(15)
C3 C2 C1 108.1(2)
C3 C2 C7 126.7(2)
C7 C2 Zr1 126.97(17)
C2 C3 Zr1 74.56(14)
C2 C3 C4 108.3(2)
C2 C3 C8 125.3(3)
C4 C3 Zr1 70.66(14)
C4 C3 C8 123.8(2)
C8 C3 Zr1 134.97(18)
C3 C4 Zr1 77.27(15)
C3 C4 C9 124.5(3)
C5 C4 Zr1 74.91(14)
C5 C4 C3 107.4(2)
C5 C4 C9 126.6(3)
C9 C4 Zr1 124.98(18)
C1 C5 Zr1 76.11(14)
C1 C5 C4 107.9(2)
C1 C5 C10 125.3(3)
C4 C5 Zr1 72.70(14)
C4 C5 C10 126.3(3)
C10 C5 Zr1 123.16(17)
C1 C6 H6A 109.5
C1 C6 H6B 109.5
C1 C6 H6C 109.5
H6A C6 H6B 109.5
H6A C6 H6C 109.5
H6B C6 H6C 109.5
C2 C7 H7A 109.5
C2 C7 H7B 109.5
C2 C7 H7C 109.5
H7A C7 H7B 109.5
H7A C7 H7C 109.5
H7B C7 H7C 109.5
C3 C8 H8A 109.5
C3 C8 H8B 109.5
C3 C8 H8C 109.5
H8A C8 H8B 109.5
H8A C8 H8C 109.5
H8B C8 H8C 109.5
C4 C9 H9A 109.5
C4 C9 H9B 109.5
C4 C9 H9C 109.5
H9A C9 H9B 109.5
H9A C9 H9C 109.5
H9B C9 H9C 109.5
C5 C10 H10A 109.5
C5 C10 H10B 109.5
C5 C10 H10C 109.5
H10A C10 H10B 109.5
H10A C10 H10C 109.5
H10B C10 H10C 109.5
C12 C11 Zr1 72.89(19)
C12 C11 C16 125.5(5)
C15 C11 Zr1 74.9(2)
C15 C11 C12 108.7(3)
C15 C11 C16 124.7(5)
C16 C11 Zr1 127.8(2)
C11 C12 Zr1 75.0(2)
C11 C12 C17 123.6(5)
C13 C12 Zr1 74.5(2)
C13 C12 C11 107.2(3)
C13 C12 C17 128.5(5)
C17 C12 Zr1 123.7(2)
C12 C13 Zr1 73.4(2)
C12 C13 C18 127.6(5)
C14 C13 Zr1 73.5(2)
C14 C13 C12 107.6(3)
C14 C13 C18 122.9(5)
C18 C13 Zr1 131.1(3)
C13 C14 Zr1 74.5(2)
C13 C14 C19 126.6(5)
C15 C14 Zr1 75.9(2)
C15 C14 C13 108.9(3)
C15 C14 C19 124.1(5)
C19 C14 Zr1 121.4(3)
C11 C15 Zr1 73.6(2)
C11 C15 C20 126.9(5)
C14 C15 Zr1 72.6(2)
C14 C15 C11 107.5(3)
C14 C15 C20 124.8(5)
C20 C15 Zr1 127.3(3)
C11 C16 H16A 109.5
C11 C16 H16B 109.5
C11 C16 H16C 109.5
H16A C16 H16B 109.5
H16A C16 H16C 109.5
H16B C16 H16C 109.5
C12 C17 H17A 109.5
C12 C17 H17B 109.5
C12 C17 H17C 109.5
H17A C17 H17B 109.5
H17A C17 H17C 109.5
H17B C17 H17C 109.5
C13 C18 H18A 109.5
C13 C18 H18B 109.5
C13 C18 H18C 109.5
H18A C18 H18B 109.5
H18A C18 H18C 109.5
H18B C18 H18C 109.5
C14 C19 H19A 109.5
C14 C19 H19B 109.5
C14 C19 H19C 109.5
H19A C19 H19B 109.5
H19A C19 H19C 109.5
H19B C19 H19C 109.5
C15 C20 H20A 109.5
C15 C20 H20B 109.5
C15 C20 H20C 109.5
H20A C20 H20B 109.5
H20A C20 H20C 109.5
H20B C20 H20C 109.5
O1 C21 C22 119.7(2)
O1 C21 C26 120.8(2)
C22 C21 C26 119.5(2)
C21 C22 C27 121.7(3)
C23 C22 C21 119.2(3)
C23 C22 C27 119.0(3)
C22 C23 H23 118.9
C24 C23 C22 122.1(3)
C24 C23 H23 118.9
C23 C24 C28 121.2(3)
C25 C24 C23 117.9(3)
C25 C24 C28 120.9(3)
C24 C25 H25 118.8
C24 C25 C26 122.4(3)
C26 C25 H25 118.8
C21 C26 C29 124.2(2)
C25 C26 C21 118.7(3)
C25 C26 C29 117.0(2)
C22 C27 H27A 109.5
C22 C27 H27B 109.5
C22 C27 H27C 109.5
H27A C27 H27B 109.5
H27A C27 H27C 109.5
H27B C27 H27C 109.5
C24 C28 H28A 109.5
C24 C28 H28B 109.5
C24 C28 H28C 109.5
H28A C28 H28B 109.5
H28A C28 H28C 109.5
H28B C28 H28C 109.5
C26 C29 H29A 109.5
C26 C29 H29B 109.5
C26 C29 H29C 109.5
H29A C29 H29B 109.5
H29A C29 H29C 109.5
H29B C29 H29C 109.5
Zr1 C30 H30 108.3
C31 C30 Zr1 143.33(19)
C31 C30 H30 108.3
C30 C31 P1 117.33(19)
C30 C31 C32 125.8(2)
C32 C31 P1 116.90(18)
C33 C32 C31 119.1(2)
C33 C32 C37 117.1(2)
C37 C32 C31 123.8(2)
C32 C33 H33 118.9
C34 C33 C32 122.2(2)
C34 C33 H33 118.9
C33 C34 H34 120.0
C33 C34 C35 119.9(3)
C35 C34 H34 120.0
C34 C35 H35 120.4
C34 C35 C36 119.2(2)
C36 C35 H35 120.4
C35 C36 H36 119.8
C35 C36 C37 120.3(3)
C37 C36 H36 119.8
C32 C37 H37 119.4
C36 C37 C32 121.3(2)
C36 C37 H37 119.4
C39 C38 P1 120.2(2)
C39 C38 C43 119.7(2)
C43 C38 P1 119.8(2)
C38 C39 H39 120.0
C40 C39 C38 119.9(3)
C40 C39 H39 120.0
C39 C40 H40 120.1
C41 C40 C39 119.9(3)
C41 C40 H40 120.1
C40 C41 H41 119.7
C40 C41 C42 120.6(3)
C42 C41 H41 119.7
C41 C42 H42 119.9
C41 C42 C43 120.2(3)
C43 C42 H42 119.9
C38 C43 H43 120.2
C42 C43 C38 119.7(3)
C42 C43 H43 120.2
C45 C44 P1 119.2(2)
C49 C44 P1 120.6(2)
C49 C44 C45 120.2(2)
C44 C45 H45 120.2
C46 C45 C44 119.7(3)
C46 C45 H45 120.2
C45 C46 H46 119.9
C47 C46 C45 120.3(3)
C47 C46 H46 119.9
C46 C47 H47 119.8
C46 C47 C48 120.3(3)
C48 C47 H47 119.8
C47 C48 H48 120.0
C47 C48 C49 120.1(3)
C49 C48 H48 120.0
C44 C49 H49 120.3
C48 C49 C44 119.5(3)
C48 C49 H49 120.3
C51 C50 P1 120.72(19)
C55 C50 P1 119.5(2)
C55 C50 C51 119.7(2)
C50 C51 H51 120.2
C52 C51 C50 119.6(2)
C52 C51 H51 120.2
C51 C52 H52 119.7
C51 C52 C53 120.5(3)
C53 C52 H52 119.7
C52 C53 H53 120.0
C54 C53 C52 120.0(3)
C54 C53 H53 120.0
C53 C54 H54 120.0
C53 C54 C55 120.0(3)
C55 C54 H54 120.0
C50 C55 H55 119.9
C54 C55 C50 120.1(3)
C54 C55 H55 119.9
C57 C56 C61 113.1(2)
C57 C56 B1 127.6(2)
C61 C56 B1 118.9(2)
F1 C57 C56 121.2(2)
F1 C57 C58 114.7(2)
C56 C57 C58 124.1(2)
F2 C58 C57 121.0(2)
F2 C58 C59 119.3(2)
C59 C58 C57 119.7(2)
F3 C59 C58 119.8(2)
F3 C59 C60 120.9(2)
C60 C59 C58 119.3(2)
F4 C60 C59 120.5(2)
F4 C60 C61 120.7(2)
C59 C60 C61 118.8(2)
F5 C61 C56 119.5(2)
F5 C61 C60 115.6(2)
C60 C61 C56 124.9(2)
C63 C62 C67 112.9(2)
C63 C62 B1 126.8(2)
C67 C62 B1 119.6(2)
F6 C63 C62 121.3(2)
F6 C63 C64 114.7(2)
C64 C63 C62 124.0(3)
F7 C64 C63 119.8(3)
F7 C64 C65 119.7(3)
C65 C64 C63 120.5(3)
F8 C65 C64 121.0(3)
F8 C65 C66 120.6(3)
C64 C65 C66 118.3(3)
F9 C66 C65 120.1(2)
F9 C66 C67 120.5(3)
C65 C66 C67 119.5(3)
F10 C67 C62 119.3(2)
F10 C67 C66 115.9(2)
C66 C67 C62 124.8(3)
C69 C68 C73 113.0(2)
C69 C68 B1 127.5(2)
C73 C68 B1 119.4(2)
F11 C69 C68 121.1(2)
F11 C69 C70 114.9(2)
C70 C69 C68 124.0(2)
F12 C70 C69 121.1(2)
F12 C70 C71 118.9(2)
C71 C70 C69 120.0(2)
F13 C71 C70 120.7(2)
F13 C71 C72 120.5(2)
C70 C71 C72 118.7(2)
F14 C72 C71 120.0(2)
F14 C72 C73 121.1(2)
C73 C72 C71 118.9(2)
F15 C73 C68 119.1(2)
F15 C73 C72 115.6(2)
C72 C73 C68 125.4(2)
C75 C74 C79 112.8(2)
C75 C74 B1 127.3(2)
C79 C74 B1 119.6(2)
F16 C75 C74 121.2(2)
F16 C75 C76 114.6(2)
C76 C75 C74 124.2(2)
F17 C76 C75 120.6(2)
F17 C76 C77 119.6(2)
C75 C76 C77 119.8(2)
F18 C77 C76 120.4(2)
F18 C77 C78 121.1(2)
C78 C77 C76 118.5(2)
F19 C78 C77 119.6(2)
F19 C78 C79 120.9(2)
C79 C78 C77 119.5(2)
F20 C79 C74 119.0(2)
F20 C79 C78 115.8(2)
C78 C79 C74 125.2(2)
C56 B1 C62 100.57(19)
C56 B1 C68 112.7(2)
C68 B1 C62 114.5(2)
C74 B1 C56 113.5(2)
C74 B1 C62 113.7(2)
C74 B1 C68 102.34(19)
C12A C11A Zr1 73.7(8)
C12A C11A C15A 108.9(9)
C12A C11A C16A 126.7(17)
C15A C11A Zr1 75.2(9)
C15A C11A C16A 123.2(18)
C16A C11A Zr1 127.3(10)
C11A C12A Zr1 74.5(8)
C11A C12A C13A 107.4(9)
C11A C12A C17A 119.8(17)
C13A C12A Zr1 71.0(8)
C13A C12A C17A 130.4(18)
C17A C12A Zr1 133.9(11)
C12A C13A Zr1 76.6(8)
C12A C13A C14A 107.9(9)
C12A C13A C18A 123.7(17)
C14A C13A Zr1 77.1(9)
C14A C13A C18A 126.7(17)
C18A C13A Zr1 124.5(11)
C13A C14A Zr1 70.5(9)
C13A C14A C19A 122.9(17)
C15A C14A Zr1 75.1(10)
C15A C14A C13A 108.1(9)
C15A C14A C19A 129.0(17)
C19A C14A Zr1 121.4(11)
C11A C15A Zr1 73.2(9)
C11A C15A C14A 107.4(9)
C11A C15A C20A 126.2(18)
C14A C15A Zr1 73.3(9)
C14A C15A C20A 125.7(18)
C20A C15A Zr1 126.9(11)
C11A C16A H16D 109.5
C11A C16A H16E 109.5
C11A C16A H16F 109.5
H16D C16A H16E 109.5
H16D C16A H16F 109.5
H16E C16A H16F 109.5
C12A C17A H17D 109.5
C12A C17A H17E 109.5
C12A C17A H17F 109.5
H17D C17A H17E 109.5
H17D C17A H17F 109.5
H17E C17A H17F 109.5
C13A C18A H18D 109.5
C13A C18A H18E 109.5
C13A C18A H18F 109.5
H18D C18A H18E 109.5
H18D C18A H18F 109.5
H18E C18A H18F 109.5
C14A C19A H19D 109.5
C14A C19A H19E 109.5
C14A C19A H19F 109.5
H19D C19A H19E 109.5
H19D C19A H19F 109.5
H19E C19A H19F 109.5
C15A C20A H20D 109.5
C15A C20A H20E 109.5
C15A C20A H20F 109.5
H20D C20A H20E 109.5
H20D C20A H20F 109.5
H20E C20A H20F 109.5

loop_
_geom_bond_atom_site_label_1
_geom_bond_atom_site_label_2
_geom_bond_distance
Zr1 O1 1.9705(17)
Zr1 C4 2.541(2)
Zr1 C5 2.570(2)
Zr1 C11 2.581(3)
Zr1 C12 2.554(3)
Zr1 C13 2.568(4)
Zr1 C14 2.556(4)
Zr1 C30 2.327(3)
Zr1 C11A 2.564(14)
Zr1 C12A 2.555(14)
Zr1 C13A 2.483(15)
Zr1 C14A 2.567(16)
P1 C31 1.815(3)
P1 C38 1.805(3)
P1 C44 1.807(2)
P1 C50 1.806(3)
O1 C21 1.363(3)
C1 C2 1.427(4)
C1 C5 1.413(4)
C1 C6 1.503(4)
C2 C3 1.400(4)
C2 C7 1.504(4)
C3 C4 1.430(4)
C3 C8 1.503(4)
C4 C5 1.425(4)
C4 C9 1.504(4)
C5 C10 1.508(4)
C6 H6A 0.9600
C6 H6B 0.9600
C6 H6C 0.9600
C7 H7A 0.9600
C7 H7B 0.9600
C7 H7C 0.9600
C8 H8A 0.9600
C8 H8B 0.9600
C8 H8C 0.9600
C9 H9A 0.9600
C9 H9B 0.9600
C9 H9C 0.9600
C10 H10A 0.9600
C10 H10B 0.9600
C10 H10C 0.9600
C11 C12 1.420(4)
C11 C15 1.406(5)
C11 C16 1.501(4)
C12 C13 1.415(4)
C12 C17 1.510(4)
C13 C14 1.412(4)
C13 C18 1.512(4)
C14 C15 1.401(4)
C14 C19 1.511(4)
C15 C20 1.508(4)
C16 H16A 0.9600
C16 H16B 0.9600
C16 H16C 0.9600
C17 H17A 0.9600
C17 H17B 0.9600
C17 H17C 0.9600
C18 H18A 0.9600
C18 H18B 0.9600
C18 H18C 0.9600
C19 H19A 0.9600
C19 H19B 0.9600
C19 H19C 0.9600
C20 H20A 0.9600
C20 H20B 0.9600
C20 H20C 0.9600
C21 C22 1.403(4)
C21 C26 1.405(4)
C22 C23 1.392(4)
C22 C27 1.504(4)
C23 H23 0.9300
C23 C24 1.381(4)
C24 C25 1.379(4)
C24 C28 1.515(4)
C25 H25 0.9300
C25 C26 1.397(4)
C26 C29 1.508(4)
C27 H27A 0.9600
C27 H27B 0.9600
C27 H27C 0.9600
C28 H28A 0.9600
C28 H28B 0.9600
C28 H28C 0.9600
C29 H29A 0.9600
C29 H29B 0.9600
C29 H29C 0.9600
C30 H30 0.9300
C30 C31 1.360(3)
C31 C32 1.498(3)
C32 C33 1.394(3)
C32 C37 1.395(3)
C33 H33 0.9300
C33 C34 1.380(4)
C34 H34 0.9300
C34 C35 1.384(4)
C35 H35 0.9300
C35 C36 1.388(4)
C36 H36 0.9300
C36 C37 1.388(4)
C37 H37 0.9300
C38 C39 1.391(4)
C38 C43 1.398(3)
C39 H39 0.9300
C39 C40 1.389(4)
C40 H40 0.9300
C40 C41 1.379(4)
C41 H41 0.9300
C41 C42 1.380(4)
C42 H42 0.9300
C42 C43 1.381(4)
C43 H43 0.9300
C44 C45 1.396(3)
C44 C49 1.395(4)
C45 H45 0.9300
C45 C46 1.384(3)
C46 H46 0.9300
C46 C47 1.382(4)
C47 H47 0.9300
C47 C48 1.389(4)
C48 H48 0.9300
C48 C49 1.389(4)
C49 H49 0.9300
C50 C51 1.397(3)
C50 C55 1.393(3)
C51 H51 0.9300
C51 C52 1.381(4)
C52 H52 0.9300
C52 C53 1.388(4)
C53 H53 0.9300
C53 C54 1.381(4)
C54 H54 0.9300
C54 C55 1.387(4)
C55 H55 0.9300
F1 C57 1.357(3)
F2 C58 1.345(3)
F3 C59 1.345(3)
F4 C60 1.345(3)
F5 C61 1.356(3)
F6 C63 1.356(3)
F7 C64 1.357(3)
F8 C65 1.344(3)
F9 C66 1.353(3)
F10 C67 1.353(3)
F11 C69 1.353(3)
F12 C70 1.354(3)
F13 C71 1.343(3)
F14 C72 1.344(3)
F15 C73 1.363(3)
F16 C75 1.359(3)
F17 C76 1.350(3)
F18 C77 1.344(3)
F19 C78 1.350(3)
F20 C79 1.362(3)
C56 C57 1.382(3)
C56 C61 1.395(3)
C56 B1 1.653(4)
C57 C58 1.382(3)
C58 C59 1.372(4)
C59 C60 1.371(4)
C60 C61 1.377(3)
C62 C63 1.382(4)
C62 C67 1.394(4)
C62 B1 1.655(4)
C63 C64 1.379(4)
C64 C65 1.367(4)
C65 C66 1.373(4)
C66 C67 1.376(4)
C68 C69 1.382(3)
C68 C73 1.386(3)
C68 B1 1.654(4)
C69 C70 1.381(4)
C70 C71 1.374(4)
C71 C72 1.375(3)
C72 C73 1.373(3)
C74 C75 1.386(3)
C74 C79 1.390(3)
C74 B1 1.645(4)
C75 C76 1.381(4)
C76 C77 1.383(4)
C77 C78 1.371(4)
C78 C79 1.371(3)
C11A C12A 1.404(7)
C11A C15A 1.405(7)
C11A C16A 1.511(7)
C12A C13A 1.409(7)
C12A C17A 1.514(7)
C13A C14A 1.414(7)
C13A C18A 1.514(7)
C14A C15A 1.407(7)
C14A C19A 1.519(7)
C15A C20A 1.514(7)
C16A H16D 0.9600
C16A H16E 0.9600
C16A H16F 0.9600
C17A H17D 0.9600
C17A H17E 0.9600
C17A H17F 0.9600
C18A H18D 0.9600
C18A H18E 0.9600
C18A H18F 0.9600
C19A H19D 0.9600
C19A H19E 0.9600
C19A H19F 0.9600
C20A H20D 0.9600
C20A H20E 0.9600
C20A H20F 0.9600

loop_
_geom_torsion_atom_site_label_1
_geom_torsion_atom_site_label_2
_geom_torsion_atom_site_label_3
_geom_torsion_atom_site_label_4
_geom_torsion
Zr1 C1 C2 C3 67.24(18)
Zr1 C1 C2 C7 -124.1(2)
Zr1 C1 C5 C4 -66.30(17)
Zr1 C1 C5 C10 121.0(2)
Zr1 C2 C3 C4 63.03(18)
Zr1 C2 C3 C8 -134.7(3)
Zr1 C3 C4 C5 69.49(17)
Zr1 C3 C4 C9 -123.9(3)
Zr1 C4 C5 C1 68.58(17)
Zr1 C4 C5 C10 -118.8(3)
Zr1 C11 C12 C13 -68.1(2)
Zr1 C11 C12 C17 120.8(3)
Zr1 C11 C15 C14 65.2(3)
Zr1 C11 C15 C20 -124.7(4)
Zr1 C12 C13 C14 -66.1(3)
Zr1 C12 C13 C18 129.5(4)
Zr1 C13 C14 C15 -68.7(3)
Zr1 C13 C14 C19 117.9(4)
Zr1 C14 C15 C11 -65.8(3)
Zr1 C14 C15 C20 123.8(4)
Zr1 C30 C31 P1 -176.89(18)
Zr1 C30 C31 C32 1.6(4)
Zr1 C11A C12A C13A -63.8(11)
Zr1 C11A C12A C17A 132.1(15)
Zr1 C11A C15A C14A 65.8(13)
Zr1 C11A C15A C20A -123.7(18)
Zr1 C12A C13A C14A -71.4(12)
Zr1 C12A C13A C18A 122.7(16)
Zr1 C13A C14A C15A -66.2(13)
Zr1 C13A C14A C19A 115.5(16)
Zr1 C14A C15A C11A -65.7(12)
Zr1 C14A C15A C20A 123.7(18)
P1 C31 C32 C33 153.19(19)
P1 C31 C32 C37 -28.4(3)
P1 C38 C39 C40 173.4(2)
P1 C38 C43 C42 -173.5(2)
P1 C44 C45 C46 -175.3(2)
P1 C44 C49 C48 174.5(2)
P1 C50 C51 C52 176.8(2)
P1 C50 C55 C54 -177.1(2)
O1 C21 C22 C23 -176.1(2)
O1 C21 C22 C27 5.5(4)
O1 C21 C26 C25 175.4(2)
O1 C21 C26 C29 -4.5(4)
C1 C2 C3 Zr1 -66.80(17)
C1 C2 C3 C4 -3.8(3)
C1 C2 C3 C8 158.5(2)
C2 C1 C5 Zr1 66.54(17)
C2 C1 C5 C4 0.2(3)
C2 C1 C5 C10 -172.5(2)
C2 C3 C4 Zr1 -65.57(18)
C2 C3 C4 C5 3.9(3)
C2 C3 C4 C9 170.5(2)
C3 C4 C5 Zr1 -71.12(17)
C3 C4 C5 C1 -2.5(3)
C3 C4 C5 C10 170.1(2)
C5 C1 C2 Zr1 -65.05(17)
C5 C1 C2 C3 2.2(3)
C5 C1 C2 C7 170.9(2)
C6 C1 C2 Zr1 130.9(2)
C6 C1 C2 C3 -161.9(2)
C6 C1 C2 C7 6.8(4)
C6 C1 C5 Zr1 -130.1(2)
C6 C1 C5 C4 163.6(2)
C6 C1 C5 C10 -9.1(4)
C7 C2 C3 Zr1 124.9(3)
C7 C2 C3 C4 -172.1(2)
C7 C2 C3 C8 -9.8(4)
C8 C3 C4 Zr1 131.8(2)
C8 C3 C4 C5 -158.7(2)
C8 C3 C4 C9 7.9(4)
C9 C4 C5 Zr1 122.6(3)
C9 C4 C5 C1 -168.8(2)
C9 C4 C5 C10 3.8(4)
C11 C12 C13 Zr1 68.5(2)
C11 C12 C13 C14 2.3(4)
C11 C12 C13 C18 -162.0(4)
C12 C11 C15 Zr1 -65.6(2)
C12 C11 C15 C14 -0.4(4)
C12 C11 C15 C20 169.6(4)
C12 C13 C14 Zr1 66.0(3)
C12 C13 C14 C15 -2.7(4)
C12 C13 C14 C19 -176.1(4)
C13 C14 C15 Zr1 67.8(3)
C13 C14 C15 C11 1.9(4)
C13 C14 C15 C20 -168.4(4)
C15 C11 C12 Zr1 67.0(3)
C15 C11 C12 C13 -1.2(4)
C15 C11 C12 C17 -172.2(3)
C16 C11 C12 Zr1 -124.6(4)
C16 C11 C12 C13 167.2(3)
C16 C11 C12 C17 -3.8(6)
C16 C11 C15 Zr1 125.8(4)
C16 C11 C15 C14 -169.0(4)
C16 C11 C15 C20 1.1(6)
C17 C12 C13 Zr1 -121.1(4)
C17 C12 C13 C14 172.8(4)
C17 C12 C13 C18 8.4(6)
C18 C13 C14 Zr1 -128.7(4)
C18 C13 C14 C15 162.6(4)
C18 C13 C14 C19 -10.8(6)
C19 C14 C15 Zr1 -118.6(4)
C19 C14 C15 C11 175.6(4)
C19 C14 C15 C20 5.2(6)
C21 C22 C23 C24 0.1(4)
C22 C21 C26 C25 -3.2(4)
C22 C21 C26 C29 176.9(2)
C22 C23 C24 C25 -2.0(5)
C22 C23 C24 C28 177.3(3)
C23 C24 C25 C26 1.3(4)
C24 C25 C26 C21 1.3(4)
C24 C25 C26 C29 -178.8(3)
C26 C21 C22 C23 2.5(4)
C26 C21 C22 C27 -175.9(3)
C27 C22 C23 C24 178.6(3)
C28 C24 C25 C26 -178.0(3)
C30 C31 C32 C33 -25.3(4)
C30 C31 C32 C37 153.2(3)
C31 P1 C38 C39 153.8(2)
C31 P1 C38 C43 -31.8(2)
C31 P1 C44 C45 -15.8(2)
C31 P1 C44 C49 167.1(2)
C31 P1 C50 C51 -86.3(2)
C31 P1 C50 C55 91.8(2)
C31 C32 C33 C34 178.6(2)
C31 C32 C37 C36 -178.7(2)
C32 C33 C34 C35 0.2(4)
C33 C32 C37 C36 -0.3(4)
C33 C34 C35 C36 -0.2(4)
C34 C35 C36 C37 -0.1(4)
C35 C36 C37 C32 0.3(4)
C37 C32 C33 C34 0.0(4)
C38 P1 C31 C30 144.94(19)
C38 P1 C31 C32 -33.6(2)
C38 P1 C44 C45 107.6(2)
C38 P1 C44 C49 -69.4(2)
C38 P1 C50 C51 152.1(2)
C38 P1 C50 C55 -29.8(2)
C38 C39 C40 C41 0.8(4)
C39 C38 C43 C42 0.9(4)
C39 C40 C41 C42 -0.8(4)
C40 C41 C42 C43 0.8(4)
C41 C42 C43 C38 -0.8(4)
C43 C38 C39 C40 -0.9(4)
C44 P1 C31 C30 -93.0(2)
C44 P1 C31 C32 88.43(19)
C44 P1 C38 C39 31.4(3)
C44 P1 C38 C43 -154.2(2)
C44 P1 C50 C51 34.9(2)
C44 P1 C50 C55 -147.0(2)
C44 C45 C46 C47 0.3(4)
C45 C44 C49 C48 -2.5(4)
C45 C46 C47 C48 -1.6(4)
C46 C47 C48 C49 0.9(4)
C47 C48 C49 C44 1.2(4)
C49 C44 C45 C46 1.8(4)
C50 P1 C31 C30 27.2(2)
C50 P1 C31 C32 -151.41(17)
C50 P1 C38 C39 -85.0(2)
C50 P1 C38 C43 89.4(2)
C50 P1 C44 C45 -137.8(2)
C50 P1 C44 C49 45.2(2)
C50 C51 C52 C53 0.1(4)
C51 C50 C55 C54 1.1(4)
C51 C52 C53 C54 1.5(4)
C52 C53 C54 C55 -1.8(4)
C53 C54 C55 C50 0.5(4)
C55 C50 C51 C52 -1.4(4)
F1 C57 C58 F2 0.7(4)
F1 C57 C58 C59 179.9(2)
F2 C58 C59 F3 0.9(4)
F2 C58 C59 C60 -179.4(2)
F3 C59 C60 F4 -1.6(4)
F3 C59 C60 C61 177.6(2)
F4 C60 C61 F5 2.4(4)
F4 C60 C61 C56 -179.0(2)
F6 C63 C64 F7 0.4(3)
F6 C63 C64 C65 179.2(2)
F7 C64 C65 F8 1.2(4)
F7 C64 C65 C66 179.1(2)
F8 C65 C66 F9 -1.1(4)
F8 C65 C66 C67 177.3(2)
F9 C66 C67 F10 0.8(3)
F9 C66 C67 C62 179.5(2)
F11 C69 C70 F12 2.7(3)
F11 C69 C70 C71 -178.0(2)
F12 C70 C71 F13 -0.7(4)
F12 C70 C71 C72 178.6(2)
F13 C71 C72 F14 1.4(4)
F13 C71 C72 C73 179.8(2)
F14 C72 C73 F15 -2.0(4)
F14 C72 C73 C68 177.5(2)
F16 C75 C76 F17 0.8(4)
F16 C75 C76 C77 -178.9(2)
F17 C76 C77 F18 -0.8(4)
F17 C76 C77 C78 -179.7(2)
F18 C77 C78 F19 1.8(4)
F18 C77 C78 C79 -177.8(2)
F19 C78 C79 F20 -0.9(3)
F19 C78 C79 C74 178.4(2)
C56 C57 C58 F2 -179.4(2)
C56 C57 C58 C59 -0.1(4)
C57 C56 C61 F5 177.9(2)
C57 C56 C61 C60 -0.7(4)
C57 C56 B1 C62 -103.7(3)
C57 C56 B1 C68 18.7(4)
C57 C56 B1 C74 134.4(3)
C57 C58 C59 F3 -178.4(2)
C57 C58 C59 C60 1.3(4)
C58 C59 C60 F4 178.7(2)
C58 C59 C60 C61 -2.1(4)
C59 C60 C61 F5 -176.8(2)
C59 C60 C61 C56 1.8(4)
C61 C56 C57 F1 179.7(2)
C61 C56 C57 C58 -0.2(4)
C61 C56 B1 C62 68.2(3)
C61 C56 B1 C68 -169.4(2)
C61 C56 B1 C74 -53.6(3)
C62 C63 C64 F7 -179.4(2)
C62 C63 C64 C65 -0.5(4)
C63 C62 C67 F10 177.4(2)
C63 C62 C67 C66 -1.2(4)
C63 C62 B1 C56 -103.2(3)
C63 C62 B1 C68 135.7(3)
C63 C62 B1 C74 18.5(3)
C63 C64 C65 F8 -177.6(2)
C63 C64 C65 C66 0.3(4)
C64 C65 C66 F9 -179.0(2)
C64 C65 C66 C67 -0.6(4)
C65 C66 C67 F10 -177.6(2)
C65 C66 C67 C62 1.1(4)
C67 C62 C63 F6 -178.8(2)
C67 C62 C63 C64 0.9(4)
C67 C62 B1 C56 66.7(3)
C67 C62 B1 C68 -54.4(3)
C67 C62 B1 C74 -171.7(2)
C68 C69 C70 F12 -178.0(2)
C68 C69 C70 C71 1.3(4)
C69 C68 C73 F15 -179.1(2)
C69 C68 C73 C72 1.4(4)
C69 C68 B1 C56 -128.8(3)
C69 C68 B1 C62 -14.6(4)
C69 C68 B1 C74 108.9(3)
C69 C70 C71 F13 180.0(2)
C69 C70 C71 C72 -0.7(4)
C70 C71 C72 F14 -177.9(2)
C70 C71 C72 C73 0.5(4)
C71 C72 C73 F15 179.6(2)
C71 C72 C73 C68 -1.0(4)
C73 C68 C69 F11 177.7(2)
C73 C68 C69 C70 -1.6(4)
C73 C68 B1 C56 56.0(3)
C73 C68 B1 C62 170.2(2)
C73 C68 B1 C74 -66.3(3)
C74 C75 C76 F17 179.5(3)
C74 C75 C76 C77 -0.2(4)
C75 C74 C79 F20 -179.0(2)
C75 C74 C79 C78 1.8(4)
C75 C74 B1 C56 -17.6(4)
C75 C74 B1 C62 -131.7(3)
C75 C74 B1 C68 104.2(3)
C75 C76 C77 F18 178.8(2)
C75 C76 C77 C78 0.0(4)
C76 C77 C78 F19 -179.4(2)
C76 C77 C78 C79 1.0(4)
C77 C78 C79 F20 178.7(2)
C77 C78 C79 C74 -2.0(4)
C79 C74 C75 F16 178.0(2)
C79 C74 C75 C76 -0.6(4)
C79 C74 B1 C56 168.8(2)
C79 C74 B1 C62 54.6(3)
C79 C74 B1 C68 -69.5(3)
B1 C56 C57 F1 -7.9(4)
B1 C56 C57 C58 172.1(3)
B1 C56 C61 F5 4.9(3)
B1 C56 C61 C60 -173.7(2)
B1 C62 C63 F6 -8.4(4)
B1 C62 C63 C64 171.4(2)
B1 C62 C67 F10 6.2(3)
B1 C62 C67 C66 -172.4(2)
B1 C68 C69 F11 2.2(4)
B1 C68 C69 C70 -177.0(2)
B1 C68 C73 F15 -3.3(3)
B1 C68 C73 C72 177.3(2)
B1 C74 C75 F16 4.0(4)
B1 C74 C75 C76 -174.7(3)
B1 C74 C79 F20 -4.5(3)
B1 C74 C79 C78 176.3(2)
C11A C12A C13A Zr1 66.1(11)
C11A C12A C13A C14A -5.3(19)
C11A C12A C13A C18A -171.2(15)
C12A C11A C15A Zr1 -66.6(11)
C12A C11A C15A C14A -1(2)
C12A C11A C15A C20A 169.7(16)
C12A C13A C14A Zr1 71.1(12)
C12A C13A C14A C15A 5(2)
C12A C13A C14A C19A -173.5(15)
C13A C14A C15A Zr1 63.2(12)
C13A C14A C15A C11A -3(2)
C13A C14A C15A C20A -173.1(16)
C15A C11A C12A Zr1 67.6(12)
C15A C11A C12A C13A 4(2)
C15A C11A C12A C17A -160.4(15)
C16A C11A C12A Zr1 -124.7(15)
C16A C11A C12A C13A 171.6(15)
C16A C11A C12A C17A 7(3)
C16A C11A C15A Zr1 125.1(15)
C16A C11A C15A C14A -169.1(14)
C16A C11A C15A C20A 1(3)
C17A C12A C13A Zr1 -132.0(18)
C17A C12A C13A C14A 156.6(17)
C17A C12A C13A C18A -9(3)
C18A C13A C14A Zr1 -123.6(17)
C18A C13A C14A C15A 170.2(16)
C18A C13A C14A C19A -8(3)
C19A C14A C15A Zr1 -118.6(18)
C19A C14A C15A C11A 175.7(17)
C19A C14A C15A C20A 5(3)
